data_4081899
loop_
_publ_author_name
'de Oliveira Freitas, Luiza Baptista'
'Eisenberger, Patrick'
'Crudden, Cathleen M.'

_publ_section_title
;
 Mesoionic Carbene--Boranes
;
_journal_issue 22
_journal_name_full Organometallics
_journal_page_first 6635
_journal_paper_doi 10.1021/om400743c
_journal_volume 32
_journal_year 2013
_chemical_absolute_configuration unk
_chemical_formula_sum 'C17 H20 B N3'
_chemical_formula_weight 277.17
_chemical_name_systematic
; 
 ? 
;
_space_group_IT_number 4
_symmetry_cell_setting monoclinic
_symmetry_space_group_name_Hall 'P 2yb'
_symmetry_space_group_name_H-M 'P 1 21 1'
_atom_sites_solution_hydrogens geom
_atom_sites_solution_primary direct
_atom_sites_solution_secondary difmap
_audit_creation_method SHELXL-97
_cell_angle_alpha 90.00
_cell_angle_beta 94.3510(10)
_cell_angle_gamma 90.00
_cell_formula_units_Z 2
_cell_length_a 5.9771(6)
_cell_length_b 10.5284(11)
_cell_length_c 12.4192(13)
_cell_measurement_temperature 180(2)
_cell_volume 779.28(14)
_computing_cell_refinement 'Bruker SAINT'
_computing_data_collection 'Bruker APEX2'
_computing_data_reduction 'Bruker SAINT'
_computing_molecular_graphics 'Bruker SHELXTL'
_computing_publication_material 'Bruker SHELXTL'
_computing_structure_refinement 'SHELXL-97 (Sheldrick, 2008)'
_computing_structure_solution 'SHELXS-97 (Sheldrick, 2008)'
_diffrn_ambient_temperature 180(2)
_diffrn_measured_fraction_theta_full 0.998
_diffrn_measured_fraction_theta_max 0.998
_diffrn_measurement_device_type 'Bruker APEX-II CCD'
_diffrn_measurement_method '\f and \w scans'
_diffrn_radiation_monochromator graphite
_diffrn_radiation_source 'fine-focus sealed tube'
_diffrn_radiation_type MoK\a
_diffrn_radiation_wavelength 0.71073
_diffrn_reflns_av_R_equivalents 0.0215
_diffrn_reflns_av_sigmaI/netI 0.0264
_diffrn_reflns_limit_h_max 7
_diffrn_reflns_limit_h_min -7
_diffrn_reflns_limit_k_max 12
_diffrn_reflns_limit_k_min -12
_diffrn_reflns_limit_l_max 15
_diffrn_reflns_limit_l_min -15
_diffrn_reflns_number 7839
_diffrn_reflns_theta_full 25.99
_diffrn_reflns_theta_max 25.99
_diffrn_reflns_theta_min 1.64
_exptl_absorpt_coefficient_mu 0.070
_exptl_absorpt_correction_T_max 0.9993
_exptl_absorpt_correction_T_min 0.9965
_exptl_absorpt_correction_type multi-scan
_exptl_absorpt_process_details 'Bruker SADABS'
_exptl_crystal_colour colourless
_exptl_crystal_density_diffrn 1.181
_exptl_crystal_density_method 'not measured'
_exptl_crystal_description plate
_exptl_crystal_F_000 296
_exptl_crystal_size_max 0.05
_exptl_crystal_size_mid 0.05
_exptl_crystal_size_min 0.01
_refine_diff_density_max 0.329
_refine_diff_density_min -0.174
_refine_diff_density_rms 0.038
_refine_ls_extinction_method none
_refine_ls_goodness_of_fit_ref 1.070
_refine_ls_hydrogen_treatment mixed
_refine_ls_matrix_type full
_refine_ls_number_parameters 201
_refine_ls_number_reflns 3048
_refine_ls_number_restraints 1
_refine_ls_restrained_S_all 1.069
_refine_ls_R_factor_all 0.0421
_refine_ls_R_factor_gt 0.0381
_refine_ls_shift/su_max 0.003
_refine_ls_shift/su_mean 0.000
_refine_ls_structure_factor_coef Fsqd
_refine_ls_weighting_details 'calc w=1/[\s^2^(Fo^2^)+(0.0567P)^2^+0.1051P] where P=(Fo^2^+2Fc^2^)/3'
_refine_ls_weighting_scheme calc
_refine_ls_wR_factor_gt 0.0984
_refine_ls_wR_factor_ref 0.1020
_reflns_number_gt 2788
_reflns_number_total 3048
_reflns_threshold_expression >2sigma(I)
_cod_data_source_file om400743c_si_001.cif
_cod_data_source_block cc163
_cod_depositor_comments
;
The following automatic conversions were performed:

'_symmetry_cell_setting' value 'Monoclinic' changed to 'monoclinic'
according to /home/saulius/struct/CIF-dictionaries/cif_core.dic
dictionary named 'cif_core.dic' version 2.4.2 from 2011-04-26.

Automatic conversion script
Id: cif_fix_values 1891 2012-01-12 08:04:46Z andrius 
;
_cod_original_sg_symbol_H-M P2(1)
_cod_database_code 4081899

loop_
_symmetry_equiv_pos_as_xyz
'x, y, z'
'-x, y+1/2, -z'

loop_
_atom_site_label
_atom_site_type_symbol
_atom_site_fract_x
_atom_site_fract_y
_atom_site_fract_z
_atom_site_U_iso_or_equiv
_atom_site_adp_type
_atom_site_occupancy
_atom_site_symmetry_multiplicity
_atom_site_calc_flag
_atom_site_refinement_flags
N1 N 0.2086(2) 0.31798(13) 0.62351(11) 0.0250(3) Uani 1 1 d .
C3 C 0.6371(4) 0.5510(3) 0.92029(18) 0.0527(6) Uani 1 1 d .
H3A H 0.7480 0.6000 0.9603 0.063 Uiso 1 1 calc R
C4 C 0.4368(4) 0.6061(2) 0.88120(19) 0.0546(6) Uani 1 1 d .
H4A H 0.4103 0.6935 0.8944 0.065 Uiso 1 1 calc R
C5 C 0.2751(4) 0.53475(19) 0.82311(17) 0.0407(5) Uani 1 1 d .
H5A H 0.1380 0.5735 0.7970 0.049 Uiso 1 1 calc R
C6 C 0.3109(3) 0.40758(18) 0.80265(13) 0.0313(4) Uani 1 1 d .
C7 C 0.1349(3) 0.33279(17) 0.73430(13) 0.0278(4) Uani 1 1 d .
H7A H -0.0060 0.3843 0.7288 0.033 Uiso 1 1 calc R
C9 C 0.1220(3) 0.37943(16) 0.53291(13) 0.0239(3) Uani 1 1 d .
C10 C 0.2556(3) 0.33324(16) 0.45451(13) 0.0247(3) Uani 1 1 d .
C12 C 0.2499(3) 0.36240(16) 0.33824(13) 0.0259(4) Uani 1 1 d .
C17 C 0.4312(3) 0.41938(17) 0.29350(14) 0.0317(4) Uani 1 1 d .
H17A H 0.5627 0.4398 0.3379 0.038 Uiso 1 1 calc R
C16 C 0.4194(3) 0.44639(19) 0.18377(16) 0.0370(4) Uani 1 1 d .
H16A H 0.5440 0.4847 0.1533 0.044 Uiso 1 1 calc R
C15 C 0.2284(3) 0.4181(2) 0.11843(15) 0.0374(4) Uani 1 1 d .
H15A H 0.2214 0.4371 0.0435 0.045 Uiso 1 1 calc R
C2 C 0.6732(4) 0.4249(3) 0.90054(16) 0.0527(6) Uani 1 1 d .
H2A H 0.8103 0.3865 0.9271 0.063 Uiso 1 1 calc R
C1 C 0.5117(3) 0.3527(2) 0.84209(15) 0.0437(5) Uani 1 1 d .
H1A H 0.5389 0.2654 0.8291 0.052 Uiso 1 1 calc R
C13 C 0.0569(3) 0.3342(2) 0.27166(14) 0.0354(4) Uani 1 1 d .
H13A H -0.0683 0.2957 0.3013 0.042 Uiso 1 1 calc R
C14 C 0.0483(3) 0.3624(2) 0.16260(15) 0.0410(5) Uani 1 1 d .
H14A H -0.0832 0.3431 0.1178 0.049 Uiso 1 1 calc R
N3 N 0.4039(2) 0.25096(13) 0.50502(11) 0.0252(3) Uani 1 1 d .
N2 N 0.3791(2) 0.24056(14) 0.60893(11) 0.0269(3) Uani 1 1 d .
C11 C 0.5768(3) 0.17398(19) 0.45926(15) 0.0340(4) Uani 1 1 d .
H11A H 0.6244 0.1062 0.5100 0.051 Uiso 1 1 calc R
H11B H 0.7059 0.2277 0.4461 0.051 Uiso 1 1 calc R
H11C H 0.5161 0.1365 0.3910 0.051 Uiso 1 1 calc R
C8 C 0.0779(4) 0.20315(19) 0.77889(16) 0.0397(5) Uani 1 1 d .
H8A H -0.0437 0.1647 0.7325 0.060 Uiso 1 1 calc R
H8B H 0.0301 0.2129 0.8522 0.060 Uiso 1 1 calc R
H8C H 0.2107 0.1483 0.7807 0.060 Uiso 1 1 calc R
B1 B -0.0795(3) 0.4812(2) 0.52937(17) 0.0295(4) Uani 1 1 d .
H12 H -0.253(4) 0.432(2) 0.5478(17) 0.044 Uiso 1 1 d .
H13 H -0.096(3) 0.529(2) 0.4366(18) 0.044 Uiso 1 1 d .
H14 H -0.027(3) 0.570(2) 0.5986(17) 0.044 Uiso 1 1 d .

loop_
_atom_site_aniso_label
_atom_site_aniso_U_11
_atom_site_aniso_U_22
_atom_site_aniso_U_33
_atom_site_aniso_U_23
_atom_site_aniso_U_13
_atom_site_aniso_U_12
N1 0.0261(7) 0.0246(7) 0.0244(7) 0.0006(6) 0.0031(5) 0.0002(6)
C3 0.0482(13) 0.0757(18) 0.0341(11) -0.0057(11) 0.0018(9) -0.0202(12)
C4 0.0748(16) 0.0405(13) 0.0478(13) -0.0009(10) 0.0005(12) -0.0133(12)
C5 0.0501(13) 0.0364(11) 0.0351(11) 0.0051(8) -0.0006(9) -0.0006(9)
C6 0.0364(10) 0.0391(11) 0.0191(8) 0.0015(7) 0.0061(7) 0.0002(8)
C7 0.0312(9) 0.0317(9) 0.0211(8) 0.0022(7) 0.0060(6) 0.0043(8)
C9 0.0230(8) 0.0239(8) 0.0244(8) 0.0002(6) -0.0007(6) -0.0047(6)
C10 0.0240(7) 0.0237(8) 0.0261(8) 0.0001(7) 0.0005(6) -0.0040(7)
C12 0.0279(8) 0.0252(9) 0.0248(8) -0.0029(7) 0.0029(6) -0.0009(7)
C17 0.0312(9) 0.0346(10) 0.0295(9) -0.0027(8) 0.0035(7) -0.0063(8)
C16 0.0405(10) 0.0394(11) 0.0325(10) 0.0012(8) 0.0108(8) -0.0084(8)
C15 0.0475(11) 0.0419(11) 0.0228(9) 0.0014(8) 0.0031(8) 0.0010(9)
C2 0.0368(11) 0.088(2) 0.0322(11) -0.0107(12) -0.0029(9) 0.0073(12)
C1 0.0433(11) 0.0546(14) 0.0326(10) -0.0086(9) -0.0008(8) 0.0124(10)
C13 0.0305(9) 0.0456(11) 0.0301(9) 0.0016(8) 0.0020(7) -0.0051(9)
C14 0.0369(10) 0.0550(13) 0.0301(10) -0.0030(9) -0.0039(8) -0.0040(10)
N3 0.0255(7) 0.0254(7) 0.0249(7) -0.0011(6) 0.0033(6) 0.0011(6)
N2 0.0262(7) 0.0273(7) 0.0274(8) 0.0016(6) 0.0026(6) 0.0024(6)
C11 0.0332(10) 0.0324(10) 0.0376(10) -0.0011(8) 0.0103(8) 0.0089(8)
C8 0.0470(11) 0.0373(11) 0.0360(10) 0.0069(8) 0.0115(9) 0.0002(9)
B1 0.0257(9) 0.0312(10) 0.0312(11) -0.0005(9) 0.0002(8) 0.0049(9)

loop_
_atom_type_symbol
_atom_type_description
_atom_type_scat_dispersion_real
_atom_type_scat_dispersion_imag
_atom_type_scat_source
C C 0.0033 0.0016 'International Tables Vol C Tables 4.2.6.8 and 6.1.1.4'
H H 0.0000 0.0000 'International Tables Vol C Tables 4.2.6.8 and 6.1.1.4'
N N 0.0061 0.0033 'International Tables Vol C Tables 4.2.6.8 and 6.1.1.4'
B B 0.0013 0.0007 'International Tables Vol C Tables 4.2.6.8 and 6.1.1.4'

loop_
_geom_angle_atom_site_label_1
_geom_angle_atom_site_label_2
_geom_angle_atom_site_label_3
_geom_angle
N2 N1 C9 115.18(13)
N2 N1 C7 118.40(13)
C9 N1 C7 126.40(13)
C2 C3 C4 119.2(2)
C2 C3 H3A 120.4
C4 C3 H3A 120.4
C5 C4 C3 120.4(2)
C5 C4 H4A 119.8
C3 C4 H4A 119.8
C4 C5 C6 120.7(2)
C4 C5 H5A 119.7
C6 C5 H5A 119.7
C5 C6 C1 118.68(19)
C5 C6 C7 119.62(17)
C1 C6 C7 121.66(17)
N1 C7 C8 109.48(14)
N1 C7 C6 109.31(13)
C8 C7 C6 115.20(14)
N1 C7 H7A 107.5
C8 C7 H7A 107.5
C6 C7 H7A 107.5
N1 C9 C10 102.06(14)
N1 C9 B1 125.02(15)
C10 C9 B1 132.89(16)
N3 C10 C9 106.77(14)
N3 C10 C12 123.44(14)
C9 C10 C12 129.79(16)
C17 C12 C13 119.19(15)
C17 C12 C10 121.36(15)
C13 C12 C10 119.44(15)
C12 C17 C16 119.84(17)
C12 C17 H17A 120.1
C16 C17 H17A 120.1
C15 C16 C17 120.67(18)
C15 C16 H16A 119.7
C17 C16 H16A 119.7
C14 C15 C16 119.61(17)
C14 C15 H15A 120.2
C16 C15 H15A 120.2
C3 C2 C1 120.7(2)
C3 C2 H2A 119.6
C1 C2 H2A 119.6
C6 C1 C2 120.3(2)
C6 C1 H1A 119.8
C2 C1 H1A 119.8
C14 C13 C12 120.04(17)
C14 C13 H13A 120.0
C12 C13 H13A 120.0
C15 C14 C13 120.65(17)
C15 C14 H14A 119.7
C13 C14 H14A 119.7
N2 N3 C10 112.84(13)
N2 N3 C11 118.11(14)
C10 N3 C11 129.03(14)
N3 N2 N1 103.16(12)
N3 C11 H11A 109.5
N3 C11 H11B 109.5
H11A C11 H11B 109.5
N3 C11 H11C 109.5
H11A C11 H11C 109.5
H11B C11 H11C 109.5
C7 C8 H8A 109.5
C7 C8 H8B 109.5
H8A C8 H8B 109.5
C7 C8 H8C 109.5
H8A C8 H8C 109.5
H8B C8 H8C 109.5
C9 B1 H12 111.2(11)
C9 B1 H13 107.5(10)
H12 B1 H13 109.9(14)
C9 B1 H14 108.7(10)
H12 B1 H14 110.9(14)
H13 B1 H14 108.5(14)

loop_
_geom_bond_atom_site_label_1
_geom_bond_atom_site_label_2
_geom_bond_distance
N1 N2 1.328(2)
N1 C9 1.365(2)
N1 C7 1.484(2)
C3 C2 1.370(4)
C3 C4 1.385(3)
C3 H3A 0.9500
C4 C5 1.384(3)
C4 H4A 0.9500
C5 C6 1.382(3)
C5 H5A 0.9500
C6 C1 1.387(3)
C6 C7 1.520(2)
C7 C8 1.521(3)
C7 H7A 1.0000
C9 C10 1.393(2)
C9 B1 1.610(3)
C10 N3 1.358(2)
C10 C12 1.474(2)
C12 C17 1.391(2)
C12 C13 1.399(2)
C17 C16 1.389(3)
C17 H17A 0.9500
C16 C15 1.382(3)
C16 H16A 0.9500
C15 C14 1.376(3)
C15 H15A 0.9500
C2 C1 1.390(3)
C2 H2A 0.9500
C1 H1A 0.9500
C13 C14 1.384(3)
C13 H13A 0.9500
C14 H14A 0.9500
N3 N2 1.315(2)
N3 C11 1.462(2)
C11 H11A 0.9800
C11 H11B 0.9800
C11 H11C 0.9800
C8 H8A 0.9800
C8 H8B 0.9800
C8 H8C 0.9800
B1 H12 1.20(2)
B1 H13 1.26(2)
B1 H14 1.29(2)

loop_
_geom_torsion_atom_site_label_1
_geom_torsion_atom_site_label_2
_geom_torsion_atom_site_label_3
_geom_torsion_atom_site_label_4
_geom_torsion
C2 C3 C4 C5 0.1(3)
C3 C4 C5 C6 -0.3(3)
C4 C5 C6 C1 0.4(3)
C4 C5 C6 C7 -177.23(18)
N2 N1 C7 C8 -55.94(19)
C9 N1 C7 C8 125.99(17)
N2 N1 C7 C6 71.11(18)
C9 N1 C7 C6 -106.95(17)
C5 C6 C7 N1 101.93(19)
C1 C6 C7 N1 -75.6(2)
C5 C6 C7 C8 -134.33(18)
C1 C6 C7 C8 48.1(2)
N2 N1 C9 C10 0.21(18)
C7 N1 C9 C10 178.33(15)
N2 N1 C9 B1 -178.06(15)
C7 N1 C9 B1 0.1(3)
N1 C9 C10 N3 0.13(17)
B1 C9 C10 N3 178.19(17)
N1 C9 C10 C12 -179.78(16)
B1 C9 C10 C12 -1.7(3)
N3 C10 C12 C17 -62.6(2)
C9 C10 C12 C17 117.3(2)
N3 C10 C12 C13 118.49(19)
C9 C10 C12 C13 -61.6(3)
C13 C12 C17 C16 -0.6(3)
C10 C12 C17 C16 -179.52(17)
C12 C17 C16 C15 0.5(3)
C17 C16 C15 C14 -0.1(3)
C4 C3 C2 C1 0.0(3)
C5 C6 C1 C2 -0.3(3)
C7 C6 C1 C2 177.29(17)
C3 C2 C1 C6 0.1(3)
C17 C12 C13 C14 0.3(3)
C10 C12 C13 C14 179.27(18)
C16 C15 C14 C13 -0.1(3)
C12 C13 C14 C15 0.0(3)
C9 C10 N3 N2 -0.44(19)
C12 C10 N3 N2 179.48(15)
C9 C10 N3 C11 178.15(16)
C12 C10 N3 C11 -1.9(3)
C10 N3 N2 N1 0.54(17)
C11 N3 N2 N1 -178.21(14)
C9 N1 N2 N3 -0.46(18)
C7 N1 N2 N3 -178.75(14)
